data_4121208
loop_
_publ_author_name
'Sergio Grunder'
'Psaras L. McGrier'
'Adam C. Whalley'
'Megan M. Boyle'
'Charlotte Stern'
'J. Fraser Stoddart'

_publ_section_title
;
 A Water-Soluble pH-Triggered Molecular Switch
;
_journal_name_full 'Journal of the American Chemical Society'
_journal_page_first 17691
_journal_page_last 17694
_journal_paper_doi 10.1021/ja409006y
_journal_volume 135
_journal_year 2013
_chemical_formula_moiety 'C32 H46 N2 O8, C36 H32 N4, 4(Cl), 8(O) '
_chemical_formula_sum 'C68 H78 Cl4 N6 O16'
_chemical_formula_weight 1377.16
_chemical_name_systematic
; 
 ? 
;
_space_group_IT_number 14
_symmetry_cell_setting monoclinic
_symmetry_space_group_name_Hall '-P 2ybc'
_symmetry_space_group_name_H-M 'P 1 21/c 1'
_atom_sites_solution_hydrogens geom
_atom_sites_solution_primary direct
_atom_sites_solution_secondary difmap
_audit_creation_method SHELXL-97
_cell_angle_alpha 90.00
_cell_angle_beta 102.00(3)
_cell_angle_gamma 90.00
_cell_formula_units_Z 4
_cell_length_a 29.60(4)
_cell_length_b 9.899(14)
_cell_length_c 28.00(4)
_cell_measurement_reflns_used 9893
_cell_measurement_temperature 100(2)
_cell_measurement_theta_max 64.51
_cell_measurement_theta_min 3.24
_cell_volume 8025(19)
_computing_cell_refinement 'Bruker SAINT'
_computing_data_collection 'Bruker APEX2'
_computing_data_reduction 'Bruker SAINT'
_computing_molecular_graphics 'Bruker SHELXTL'
_computing_publication_material 'Bruker SHELXTL'
_computing_structure_refinement 'SHELXL-97 (Sheldrick, 2008)'
_computing_structure_solution 'SHELXS-97 (Sheldrick, 2008)'
_diffrn_ambient_temperature 100(2)
_diffrn_measured_fraction_theta_full 0.972
_diffrn_measured_fraction_theta_max 0.972
_diffrn_measurement_device_type 'Bruker APEX-II CCD'
_diffrn_measurement_method '\f and \w scans'
_diffrn_radiation_monochromator 'Quazar optics'
_diffrn_radiation_source microsource
_diffrn_radiation_type CuK\a
_diffrn_radiation_wavelength 1.54178
_diffrn_reflns_av_R_equivalents 0.0000
_diffrn_reflns_av_sigmaI/netI 0.0680
_diffrn_reflns_limit_h_max 33
_diffrn_reflns_limit_h_min -34
_diffrn_reflns_limit_k_max 11
_diffrn_reflns_limit_k_min 0
_diffrn_reflns_limit_l_max 32
_diffrn_reflns_limit_l_min 0
_diffrn_reflns_number 13109
_diffrn_reflns_theta_full 64.47
_diffrn_reflns_theta_max 64.47
_diffrn_reflns_theta_min 3.23
_diffrn_standards_number 0
_exptl_absorpt_coefficient_mu 1.845
_exptl_absorpt_correction_T_max 0.7526
_exptl_absorpt_correction_T_min 0.5602
_exptl_absorpt_correction_type multi-scan
_exptl_absorpt_process_details 'SADABS, Bruker'
_exptl_crystal_colour red
_exptl_crystal_density_diffrn 1.140
_exptl_crystal_description plate
_exptl_crystal_F_000 2896
_exptl_crystal_size_max 0.45
_exptl_crystal_size_mid 0.39
_exptl_crystal_size_min 0.02
_platon_squeeze_details
;
 Diffuse, disordered solvent molecules could not be adequately modeled.  The
 bypass procedure in Platon (Spek, 1990) was used to remove the electronic
 contribution from these solvents. The total potential solvent accessible void
 volume was 1240.5 Ang^3^ and the electron count / cell = 431. As the exact
 solvent content is not known, the reported formula reflects only the atoms
 used in the refinement.

;
_refine_diff_density_max 1.496
_refine_diff_density_min -0.721
_refine_diff_density_rms 0.122
_refine_ls_extinction_method none
_refine_ls_goodness_of_fit_ref 1.513
_refine_ls_hydrogen_treatment constr
_refine_ls_matrix_type full
_refine_ls_number_parameters 848
_refine_ls_number_reflns 13109
_refine_ls_number_restraints 6
_refine_ls_restrained_S_all 1.512
_refine_ls_R_factor_all 0.1478
_refine_ls_R_factor_gt 0.1285
_refine_ls_shift/su_max 0.008
_refine_ls_shift/su_mean 0.000
_refine_ls_structure_factor_coef Fsqd
_refine_ls_weighting_details 'calc w=1/[\s^2^(Fo^2^)+(0.2000P)^2^+0.0000P] where P=(Fo^2^+2Fc^2^)/3'
_refine_ls_weighting_scheme calc
_refine_ls_wR_factor_gt 0.3748
_refine_ls_wR_factor_ref 0.3874
_reflns_number_gt 9724
_reflns_number_total 13109
_reflns_threshold_expression >2sigma(I)
_cod_data_source_file ja409006y_si_003.cif
_cod_data_source_block n1410
_cod_original_cell_volume 8025(20)
_cod_database_code 4121208

loop_
_symmetry_equiv_pos_as_xyz
'x, y, z'
'-x, y+1/2, -z+1/2'
'-x, -y, -z'
'x, -y-1/2, z-1/2'

loop_
_atom_site_label
_atom_site_type_symbol
_atom_site_fract_x
_atom_site_fract_y
_atom_site_fract_z
_atom_site_U_iso_or_equiv
_atom_site_adp_type
_atom_site_occupancy
_atom_site_symmetry_multiplicity
_atom_site_calc_flag
_atom_site_refinement_flags
_atom_site_disorder_assembly
_atom_site_disorder_group
Cl1 Cl 0.14124(6) 0.16031(15) 0.06883(6) 0.0479(5) Uani 1 1 d . . .
Cl2 Cl 0.28290(6) 0.36465(15) 0.06416(6) 0.0470(4) Uani 1 1 d . . .
Cl3 Cl 0.18955(6) 0.16846(17) 0.31322(7) 0.0548(5) Uani 1 1 d . . .
Cl4 Cl 0.42340(8) 0.6826(3) 0.05549(8) 0.0827(8) Uani 1 1 d . . .
O1 O 0.08979(18) 0.6688(6) 0.38925(18) 0.0629(14) Uani 1 1 d . A .
O2 O 0.0519(4) 0.8470(11) 0.3124(4) 0.162(5) Uani 1 1 d D . .
O3 O 0.0723(3) 0.9408(6) 0.2265(3) 0.092(2) Uani 1 1 d D . .
O4 O 0.15092(15) 0.8428(4) 0.19113(15) 0.0382(10) Uani 1 1 d . A .
O5 O 0.33028(14) 0.6859(4) 0.18491(15) 0.0363(10) Uani 1 1 d . . .
O6 O 0.42487(16) 0.5876(5) 0.21500(17) 0.0480(11) Uani 1 1 d . . .
O7 O 0.46743(17) 0.7024(8) 0.3053(3) 0.093(2) Uani 1 1 d . . .
O8 O 0.46835(17) 0.8656(6) 0.38604(18) 0.0588(13) Uani 1 1 d . . .
O9 O 0.38916(11) 0.2886(3) 0.38961(11) 0.0212(7) Uani 1 1 d . . .
O10 O 0.2525(2) 0.2656(6) 0.2438(2) 0.0765(17) Uani 1 1 d . . .
O11 O 0.2287(2) 0.2676(6) 0.1432(2) 0.0738(17) Uani 1 1 d . . .
O12 O 0.1956(2) 0.2314(7) 0.4905(2) 0.0809(18) Uani 1 1 d . . .
O13 O 0.00306(19) 0.8410(7) 0.0694(3) 0.094(3) Uani 1 1 d . . .
O14 O 0.4130(2) 0.6067(6) 0.3864(2) 0.0766(17) Uani 1 1 d . . .
O15 O 0.3830(2) 0.3932(7) 0.0550(2) 0.0861(19) Uani 1 1 d . . .
O16 O 0.5088(2) 0.7166(7) 0.2008(3) 0.0772(17) Uani 1 1 d . . .
N1 N 0.11064(17) 0.5828(5) 0.07320(17) 0.0336(11) Uani 1 1 d . . .
N2 N 0.31505(17) 0.9393(4) 0.06873(16) 0.0298(10) Uani 1 1 d . . .
N3 N 0.36212(16) 0.9637(5) 0.30368(16) 0.0311(10) Uani 1 1 d . . .
N4 N 0.16311(15) 0.5832(4) 0.30997(17) 0.0289(10) Uani 1 1 d . . .
N5 N 0.1883(2) 0.6831(8) 0.4403(2) 0.0633(18) Uani 1 1 d . . .
H5A H 0.1771 0.7318 0.4124 0.076 Uiso 1 1 calc R . .
H5B H 0.1862 0.7381 0.4663 0.076 Uiso 1 1 calc R . .
N6 N 0.3933(2) 0.8269(8) 0.4445(2) 0.0660(19) Uani 1 1 d . . .
H6A H 0.4044 0.7851 0.4740 0.079 Uiso 1 1 calc R . .
H6B H 0.3958 0.7664 0.4202 0.079 Uiso 1 1 calc R . .
C1 C 0.1480(2) 0.5169(6) 0.0633(2) 0.0412(15) Uani 1 1 d . . .
H1 H 0.1474 0.4212 0.0608 0.049 Uiso 1 1 calc R . .
C2 C 0.1858(2) 0.5845(6) 0.0571(2) 0.0397(14) Uani 1 1 d . . .
H2 H 0.2106 0.5352 0.0489 0.048 Uiso 1 1 calc R . .
C3 C 0.18978(18) 0.7248(5) 0.06226(18) 0.0241(11) Uani 1 1 d . . .
C4 C 0.14926(19) 0.7928(5) 0.0697(2) 0.0292(12) Uani 1 1 d . . .
H4 H 0.1488 0.8887 0.0709 0.035 Uiso 1 1 calc R . .
C5 C 0.1105(2) 0.7206(6) 0.0752(2) 0.0324(12) Uani 1 1 d . . .
H5 H 0.0838 0.7670 0.0804 0.039 Uiso 1 1 calc R . .
C6 C 0.23266(18) 0.8016(5) 0.06176(17) 0.0234(11) Uani 1 1 d . . .
C7 C 0.27396(18) 0.7310(5) 0.06237(19) 0.0251(11) Uani 1 1 d . . .
H7 H 0.2738 0.6352 0.0599 0.030 Uiso 1 1 calc R . .
C8 C 0.31557(19) 0.8030(5) 0.06658(19) 0.0265(11) Uani 1 1 d . . .
H8 H 0.3438 0.7561 0.0679 0.032 Uiso 1 1 calc R . .
C9 C 0.2754(2) 1.0084(5) 0.0661(2) 0.0315(13) Uani 1 1 d . . .
H9 H 0.2756 1.1044 0.0666 0.038 Uiso 1 1 calc R . .
C10 C 0.2345(2) 0.9394(5) 0.0626(2) 0.0315(12) Uani 1 1 d . . .
H10 H 0.2067 0.9891 0.0608 0.038 Uiso 1 1 calc R . .
C11 C 0.3608(2) 1.0154(6) 0.0794(2) 0.0340(13) Uani 1 1 d . . .
H11A H 0.3844 0.9641 0.0666 0.041 Uiso 1 1 calc R . .
H11B H 0.3570 1.1049 0.0633 0.041 Uiso 1 1 calc R . .
C12 C 0.37565(18) 1.0323(5) 0.1333(2) 0.0264(11) Uani 1 1 d . . .
C13 C 0.40245(17) 0.9307(6) 0.1614(2) 0.0286(12) Uani 1 1 d . . .
H13 H 0.4142 0.8578 0.1455 0.034 Uiso 1 1 calc R . .
C14 C 0.41153(16) 0.9369(5) 0.21159(19) 0.0245(11) Uani 1 1 d . . .
H14 H 0.4293 0.8675 0.2300 0.029 Uiso 1 1 calc R . .
C15 C 0.39501(17) 1.0439(5) 0.2359(2) 0.0265(11) Uani 1 1 d . . .
C16 C 0.36947(18) 1.1472(5) 0.2083(2) 0.0294(12) Uani 1 1 d . . .
H16 H 0.3585 1.2213 0.2242 0.035 Uiso 1 1 calc R . .
C17 C 0.36016(19) 1.1411(5) 0.1574(2) 0.0307(12) Uani 1 1 d . . .
H17 H 0.3431 1.2117 0.1390 0.037 Uiso 1 1 calc R . .
C18 C 0.40048(19) 1.0425(6) 0.2905(2) 0.0329(12) Uani 1 1 d . . .
H18A H 0.4305 1.0012 0.3057 0.040 Uiso 1 1 calc R . .
H18B H 0.4000 1.1362 0.3028 0.040 Uiso 1 1 calc R . .
C19 C 0.3647(2) 0.8274(6) 0.3061(2) 0.0362(13) Uani 1 1 d . . .
H19 H 0.3930 0.7835 0.3047 0.043 Uiso 1 1 calc R . .
C20 C 0.3268(2) 0.7515(6) 0.3105(2) 0.0357(13) Uani 1 1 d . . .
H20 H 0.3287 0.6557 0.3100 0.043 Uiso 1 1 calc R . .
C21 C 0.28553(18) 0.8136(5) 0.31582(18) 0.0253(11) Uani 1 1 d . . .
C22 C 0.28502(19) 0.9591(6) 0.3155(2) 0.0325(12) Uani 1 1 d . . .
H22 H 0.2582 1.0071 0.3195 0.039 Uiso 1 1 calc R . .
C23 C 0.3241(2) 1.0278(6) 0.3095(2) 0.0342(13) Uani 1 1 d . . .
H23 H 0.3238 1.1237 0.3094 0.041 Uiso 1 1 calc R . .
C24 C 0.24282(17) 0.7336(5) 0.31705(18) 0.0237(11) Uani 1 1 d . . .
C25 C 0.2449(2) 0.5925(6) 0.3198(2) 0.0322(12) Uani 1 1 d . . .
H25 H 0.2737 0.5472 0.3240 0.039 Uiso 1 1 calc R . .
C26 C 0.20473(19) 0.5203(5) 0.3162(2) 0.0306(12) Uani 1 1 d . . .
H26 H 0.2061 0.4245 0.3181 0.037 Uiso 1 1 calc R . .
C27 C 0.1604(2) 0.7220(5) 0.3107(2) 0.0327(13) Uani 1 1 d . . .
H27 H 0.1314 0.7650 0.3090 0.039 Uiso 1 1 calc R . .
C28 C 0.19923(18) 0.7973(6) 0.3137(2) 0.0294(12) Uani 1 1 d . . .
H28 H 0.1973 0.8931 0.3135 0.035 Uiso 1 1 calc R . .
C29 C 0.1192(2) 0.5006(6) 0.2985(2) 0.0346(13) Uani 1 1 d . . .
H29A H 0.1249 0.4086 0.3123 0.041 Uiso 1 1 calc R . .
H29B H 0.0950 0.5437 0.3130 0.041 Uiso 1 1 calc R . .
C30 C 0.1038(2) 0.4935(5) 0.2440(2) 0.0333(13) Uani 1 1 d . . .
C31 C 0.07583(19) 0.5976(5) 0.2192(2) 0.0332(13) Uani 1 1 d . . .
H31 H 0.0649 0.6670 0.2373 0.040 Uiso 1 1 calc R . .
C32 C 0.0642(2) 0.5994(6) 0.1687(2) 0.0373(14) Uani 1 1 d . . .
H32 H 0.0459 0.6712 0.1525 0.045 Uiso 1 1 calc R . .
C33 C 0.07907(18) 0.4960(5) 0.1410(2) 0.0287(12) Uani 1 1 d . . .
C34 C 0.1066(2) 0.3912(6) 0.1670(2) 0.0354(13) Uani 1 1 d . . .
H34 H 0.1180 0.3217 0.1493 0.042 Uiso 1 1 calc R . .
C35 C 0.1169(2) 0.3886(6) 0.2168(2) 0.0354(13) Uani 1 1 d . . .
H35 H 0.1334 0.3139 0.2332 0.043 Uiso 1 1 calc R . .
C36 C 0.07117(19) 0.5080(6) 0.0870(2) 0.0363(13) Uani 1 1 d . . .
H36A H 0.0419 0.5570 0.0745 0.044 Uiso 1 1 calc R . .
H36B H 0.0686 0.4169 0.0721 0.044 Uiso 1 1 calc R . .
C37 C 0.2354(3) 0.6591(11) 0.4422(2) 0.066(3) Uani 1 1 d . . .
C38 C 0.2520(3) 0.5271(10) 0.4454(3) 0.062(2) Uani 1 1 d . . .
H38 H 0.2314 0.4537 0.4460 0.075 Uiso 1 1 calc R . .
C39 C 0.2989(3) 0.5024(10) 0.4479(3) 0.066(2) Uani 1 1 d . . .
H39 H 0.3098 0.4120 0.4504 0.079 Uiso 1 1 calc R . .
C40 C 0.3303(3) 0.6085(10) 0.4468(2) 0.065(2) Uani 1 1 d . . .
H40 H 0.3621 0.5904 0.4482 0.077 Uiso 1 1 calc R . .
C41 C 0.3132(3) 0.7451(9) 0.4434(2) 0.057(2) Uani 1 1 d . . .
C42 C 0.3425(3) 0.8607(10) 0.4408(2) 0.059(2) Uani 1 1 d . . .
C43 C 0.3271(3) 0.9885(10) 0.4374(3) 0.072(3) Uani 1 1 d . . .
H43 H 0.3477 1.0620 0.4372 0.087 Uiso 1 1 calc R . .
C44 C 0.2800(3) 1.0107(10) 0.4342(3) 0.075(3) Uani 1 1 d . . .
H44 H 0.2682 1.1002 0.4300 0.090 Uiso 1 1 calc R . .
C45 C 0.2502(3) 0.9049(10) 0.4370(3) 0.069(2) Uani 1 1 d . . .
H45 H 0.2187 0.9233 0.4371 0.083 Uiso 1 1 calc R . .
C46 C 0.2658(3) 0.7698(10) 0.4397(2) 0.059(2) Uani 1 1 d . . .
C47 C 0.1565(3) 0.5671(11) 0.4410(3) 0.072(3) Uani 1 1 d . . .
H47A H 0.1662 0.5158 0.4718 0.086 Uiso 1 1 calc R . .
H47B H 0.1578 0.5055 0.4135 0.086 Uiso 1 1 calc R . .
C48 C 0.1078(3) 0.6185(13) 0.4369(3) 0.085(3) Uani 1 1 d . . .
H48A H 0.0880 0.5444 0.4444 0.102 Uiso 1 1 calc R . .
H48B H 0.1077 0.6915 0.4611 0.102 Uiso 1 1 calc R . .
C49 C 0.0443(3) 0.7191(14) 0.3824(4) 0.091(3) Uani 1 1 d . . .
H49A H 0.0435 0.7925 0.4063 0.109 Uiso 1 1 calc R A .
H49B H 0.0237 0.6460 0.3893 0.109 Uiso 1 1 calc R . .
C50 C 0.0265(3) 0.7704(17) 0.3337(6) 0.132(6) Uani 1 1 d . A .
H50A H 0.0172 0.6913 0.3123 0.158 Uiso 1 1 calc R . .
H50B H -0.0020 0.8213 0.3348 0.158 Uiso 1 1 calc R . .
C51 C 0.0404(9) 0.9790(16) 0.2965(9) 0.130(6) Uani 0.633(19) 1 d PD A 1
H51A H 0.0424 1.0393 0.3250 0.156 Uiso 0.633(19) 1 calc PR A 1
H51B H 0.0083 0.9812 0.2774 0.156 Uiso 0.633(19) 1 calc PR A 1
C52 C 0.0724(6) 1.0287(19) 0.2654(5) 0.130(6) Uani 0.633(19) 1 d PD A 1
H52A H 0.0626 1.1197 0.2526 0.156 Uiso 0.633(19) 1 calc PR A 1
H52B H 0.1041 1.0358 0.2854 0.156 Uiso 0.633(19) 1 calc PR A 1
C51A C 0.0478(17) 0.9876(15) 0.3071(10) 0.130(6) Uani 0.367(19) 1 d PD A 2
H51C H 0.0768 1.0371 0.3205 0.156 Uiso 0.367(19) 1 calc PR A 2
H51D H 0.0216 1.0261 0.3195 0.156 Uiso 0.367(19) 1 calc PR A 2
C52A C 0.0383(10) 0.971(5) 0.2526(10) 0.130(6) Uani 0.367(19) 1 d PD A 2
H52C H 0.0146 0.8995 0.2446 0.156 Uiso 0.367(19) 1 calc PR A 2
H52D H 0.0236 1.0559 0.2387 0.156 Uiso 0.367(19) 1 calc PR A 2
C53 C 0.0891(3) 0.9965(7) 0.1884(3) 0.060(2) Uani 1 1 d . A .
H53A H 0.0804 1.0933 0.1858 0.072 Uiso 1 1 calc R . .
H53B H 0.0734 0.9520 0.1578 0.072 Uiso 1 1 calc R . .
C54 C 0.1403(2) 0.9859(6) 0.1924(2) 0.0432(15) Uani 1 1 d . . .
H54A H 0.1496 1.0334 0.1648 0.052 Uiso 1 1 calc R A .
H54B H 0.1570 1.0268 0.2233 0.052 Uiso 1 1 calc R . .
C55 C 0.1971(2) 0.8096(6) 0.19068(19) 0.0319(13) Uani 1 1 d . . .
C56 C 0.2067(2) 0.6692(5) 0.18989(19) 0.0292(12) Uani 1 1 d . A .
H56 H 0.1826 0.6058 0.1899 0.035 Uiso 1 1 calc R . .
C57 C 0.2507(2) 0.6235(5) 0.1891(2) 0.0363(14) Uani 1 1 d . . .
H57 H 0.2572 0.5295 0.1901 0.044 Uiso 1 1 calc R A .
C58 C 0.2860(2) 0.7180(5) 0.18657(19) 0.0302(12) Uani 1 1 d . A .
C59 C 0.2753(2) 0.8578(6) 0.1879(2) 0.0374(14) Uani 1 1 d . . .
H59 H 0.2990 0.9225 0.1875 0.045 Uiso 1 1 calc R A .
C60 C 0.2316(2) 0.9021(6) 0.1897(2) 0.0345(13) Uani 1 1 d . A .
H60 H 0.2253 0.9961 0.1903 0.041 Uiso 1 1 calc R . .
C61 C 0.3417(2) 0.5435(5) 0.1836(2) 0.0361(14) Uani 1 1 d . . .
H61A H 0.3204 0.4982 0.1564 0.043 Uiso 1 1 calc R . .
H61B H 0.3388 0.4993 0.2146 0.043 Uiso 1 1 calc R . .
C62 C 0.3902(3) 0.5324(6) 0.1767(3) 0.0465(16) Uani 1 1 d . . .
H62A H 0.3972 0.4357 0.1729 0.056 Uiso 1 1 calc R . .
H62B H 0.3922 0.5785 0.1458 0.056 Uiso 1 1 calc R . .
C63 C 0.4315(3) 0.5125(8) 0.2596(3) 0.0555(18) Uani 1 1 d . . .
H63A H 0.4350 0.4151 0.2532 0.067 Uiso 1 1 calc R . .
H63B H 0.4047 0.5243 0.2753 0.067 Uiso 1 1 calc R . .
C64 C 0.4740(3) 0.5655(11) 0.2916(3) 0.068(2) Uani 1 1 d . . .
H64A H 0.4820 0.5089 0.3213 0.082 Uiso 1 1 calc R . .
H64B H 0.4999 0.5611 0.2743 0.082 Uiso 1 1 calc R . .
C65 C 0.5068(3) 0.7843(15) 0.3260(4) 0.097(4) Uani 1 1 d . . .
H65A H 0.5050 0.8709 0.3081 0.116 Uiso 1 1 calc R . .
H65B H 0.5353 0.7374 0.3221 0.116 Uiso 1 1 calc R . .
C66 C 0.5093(3) 0.8115(12) 0.3771(4) 0.083(3) Uani 1 1 d . . .
H66A H 0.5164 0.7265 0.3958 0.099 Uiso 1 1 calc R . .
H66B H 0.5349 0.8757 0.3888 0.099 Uiso 1 1 calc R . .
C67 C 0.4719(3) 0.9014(10) 0.4346(3) 0.063(2) Uani 1 1 d . . .
H67A H 0.4944 0.9759 0.4435 0.075 Uiso 1 1 calc R . .
H67B H 0.4825 0.8233 0.4561 0.075 Uiso 1 1 calc R . .
C68 C 0.4232(3) 0.9473(10) 0.4404(3) 0.071(2) Uani 1 1 d . . .
H68A H 0.4260 1.0042 0.4699 0.085 Uiso 1 1 calc R . .
H68B H 0.4086 1.0023 0.4117 0.085 Uiso 1 1 calc R . .

loop_
_atom_site_aniso_label
_atom_site_aniso_U_11
_atom_site_aniso_U_22
_atom_site_aniso_U_33
_atom_site_aniso_U_23
_atom_site_aniso_U_13
_atom_site_aniso_U_12
Cl1 0.0572(10) 0.0258(7) 0.0627(10) 0.0024(7) 0.0168(8) 0.0017(7)
Cl2 0.0575(10) 0.0280(7) 0.0534(9) 0.0016(6) 0.0071(7) 0.0012(7)
Cl3 0.0590(11) 0.0409(9) 0.0615(11) -0.0007(7) 0.0060(8) 0.0122(8)
Cl4 0.0636(12) 0.133(2) 0.0525(12) -0.0136(12) 0.0148(9) 0.0303(13)
O1 0.050(3) 0.100(4) 0.042(3) -0.009(3) 0.018(2) -0.003(3)
O2 0.179(10) 0.194(10) 0.153(9) 0.096(8) 0.128(8) 0.088(9)
O3 0.103(5) 0.044(3) 0.147(7) -0.009(4) 0.065(5) -0.012(3)
O4 0.049(2) 0.0234(19) 0.043(2) 0.0030(17) 0.0113(18) 0.0015(18)
O5 0.042(2) 0.026(2) 0.038(2) -0.0025(16) 0.0035(17) -0.0122(17)
O6 0.051(3) 0.039(2) 0.055(3) 0.009(2) 0.012(2) 0.005(2)
O7 0.028(3) 0.142(6) 0.110(5) -0.071(5) 0.015(3) 0.017(3)
O8 0.048(3) 0.081(4) 0.044(3) -0.002(2) 0.002(2) -0.010(3)
O9 0.0250(17) 0.0191(16) 0.0160(16) 0.0001(13) -0.0033(13) -0.0093(14)
O10 0.093(4) 0.070(4) 0.059(3) -0.002(3) -0.001(3) -0.008(3)
O11 0.110(5) 0.053(3) 0.056(3) 0.003(3) 0.014(3) -0.017(3)
O12 0.080(4) 0.103(5) 0.059(4) 0.010(3) 0.013(3) 0.016(4)
O13 0.050(3) 0.124(5) 0.124(5) 0.086(5) 0.053(3) 0.064(4)
O14 0.075(4) 0.073(4) 0.093(4) 0.006(3) 0.043(3) -0.016(3)
O15 0.077(4) 0.093(5) 0.080(4) 0.020(4) -0.002(3) 0.030(4)
O16 0.057(3) 0.075(4) 0.101(5) 0.012(3) 0.017(3) 0.002(3)
N1 0.042(3) 0.021(2) 0.033(3) 0.0053(19) -0.003(2) -0.004(2)
N2 0.046(3) 0.015(2) 0.026(2) -0.0007(17) 0.0006(19) -0.002(2)
N3 0.035(3) 0.031(2) 0.026(2) -0.0019(19) 0.0040(18) -0.004(2)
N4 0.025(2) 0.024(2) 0.039(3) 0.0016(19) 0.0100(19) -0.0001(19)
N5 0.047(3) 0.110(6) 0.033(3) -0.002(3) 0.007(2) -0.018(3)
N6 0.063(4) 0.105(6) 0.032(3) -0.012(3) 0.013(3) -0.014(4)
C1 0.052(4) 0.019(3) 0.056(4) 0.001(3) 0.020(3) -0.007(3)
C2 0.055(4) 0.016(3) 0.052(4) -0.001(2) 0.020(3) -0.003(3)
C3 0.028(3) 0.020(3) 0.024(3) -0.001(2) 0.004(2) -0.005(2)
C4 0.038(3) 0.012(2) 0.036(3) 0.001(2) 0.005(2) -0.005(2)
C5 0.031(3) 0.025(3) 0.040(3) 0.006(2) 0.005(2) 0.004(2)
C6 0.033(3) 0.019(2) 0.017(2) 0.0020(19) 0.0020(19) -0.006(2)
C7 0.033(3) 0.010(2) 0.033(3) 0.005(2) 0.006(2) -0.003(2)
C8 0.033(3) 0.017(2) 0.028(3) -0.001(2) 0.004(2) 0.001(2)
C9 0.037(3) 0.014(2) 0.041(3) -0.002(2) 0.001(2) -0.005(2)
C10 0.037(3) 0.021(3) 0.034(3) 0.001(2) 0.001(2) -0.001(2)
C11 0.038(3) 0.029(3) 0.037(3) 0.002(2) 0.013(2) -0.008(2)
C12 0.026(3) 0.017(2) 0.039(3) 0.002(2) 0.012(2) -0.009(2)
C13 0.018(2) 0.031(3) 0.038(3) -0.003(2) 0.007(2) 0.000(2)
C14 0.013(2) 0.020(2) 0.038(3) -0.005(2) 0.001(2) -0.0020(19)
C15 0.017(2) 0.023(3) 0.039(3) -0.004(2) 0.004(2) -0.003(2)
C16 0.027(3) 0.027(3) 0.035(3) -0.003(2) 0.011(2) 0.002(2)
C17 0.033(3) 0.020(3) 0.038(3) 0.005(2) 0.004(2) -0.001(2)
C18 0.028(3) 0.033(3) 0.039(3) -0.003(2) 0.010(2) 0.001(2)
C19 0.044(3) 0.028(3) 0.036(3) 0.005(2) 0.010(3) 0.010(3)
C20 0.045(3) 0.025(3) 0.040(3) 0.005(2) 0.016(3) 0.009(3)
C21 0.031(3) 0.026(3) 0.020(3) -0.004(2) 0.008(2) 0.003(2)
C22 0.030(3) 0.032(3) 0.037(3) -0.005(2) 0.009(2) 0.001(2)
C23 0.035(3) 0.031(3) 0.038(3) -0.006(2) 0.012(2) -0.003(2)
C24 0.027(3) 0.025(3) 0.020(2) 0.000(2) 0.0068(19) 0.007(2)
C25 0.038(3) 0.026(3) 0.034(3) 0.001(2) 0.010(2) 0.008(2)
C26 0.036(3) 0.017(3) 0.041(3) 0.002(2) 0.013(2) 0.001(2)
C27 0.035(3) 0.020(3) 0.047(3) 0.006(2) 0.016(3) 0.008(2)
C28 0.024(3) 0.028(3) 0.038(3) 0.004(2) 0.011(2) 0.006(2)
C29 0.036(3) 0.024(3) 0.047(3) 0.003(2) 0.017(3) -0.001(2)
C30 0.032(3) 0.025(3) 0.048(3) 0.003(2) 0.021(2) -0.004(2)
C31 0.030(3) 0.020(3) 0.053(4) 0.002(2) 0.019(3) 0.002(2)
C32 0.032(3) 0.023(3) 0.061(4) 0.008(3) 0.019(3) 0.005(2)
C33 0.027(3) 0.019(2) 0.044(3) 0.006(2) 0.016(2) -0.003(2)
C34 0.035(3) 0.025(3) 0.045(3) 0.003(2) 0.006(2) 0.009(2)
C35 0.035(3) 0.026(3) 0.046(3) 0.006(2) 0.008(3) 0.007(2)
C36 0.027(3) 0.028(3) 0.051(4) 0.004(3) 0.005(2) -0.008(2)
C37 0.056(5) 0.118(8) 0.021(3) -0.002(4) 0.002(3) -0.025(5)
C38 0.072(5) 0.078(6) 0.039(4) 0.005(4) 0.016(3) -0.011(5)
C39 0.080(6) 0.088(6) 0.030(4) 0.017(4) 0.011(3) -0.011(5)
C40 0.057(5) 0.109(7) 0.028(3) 0.009(4) 0.011(3) -0.020(5)
C41 0.068(5) 0.081(6) 0.024(3) -0.009(3) 0.012(3) -0.011(4)
C42 0.058(4) 0.093(6) 0.028(3) -0.008(4) 0.013(3) -0.020(4)
C43 0.084(6) 0.074(6) 0.063(5) -0.040(4) 0.027(4) -0.023(5)
C44 0.067(6) 0.077(6) 0.078(6) -0.034(5) 0.009(4) -0.018(5)
C45 0.068(5) 0.092(7) 0.046(4) -0.027(4) 0.010(4) -0.006(5)
C46 0.048(4) 0.107(7) 0.024(3) -0.014(4) 0.011(3) -0.021(4)
C47 0.050(4) 0.119(8) 0.047(4) 0.019(5) 0.010(3) -0.034(5)
C48 0.061(5) 0.157(10) 0.043(4) 0.008(5) 0.024(4) -0.041(6)
C49 0.039(4) 0.147(10) 0.094(7) 0.026(7) 0.031(4) -0.011(5)
C50 0.027(4) 0.178(14) 0.178(14) 0.078(11) -0.006(6) 0.001(6)
C51 0.096(9) 0.188(12) 0.107(9) 0.039(9) 0.024(8) 0.108(9)
C52 0.096(9) 0.188(12) 0.107(9) 0.039(9) 0.024(8) 0.108(9)
C51A 0.096(9) 0.188(12) 0.107(9) 0.039(9) 0.024(8) 0.108(9)
C52A 0.096(9) 0.188(12) 0.107(9) 0.039(9) 0.024(8) 0.108(9)
C53 0.060(5) 0.034(4) 0.086(6) -0.001(4) 0.015(4) 0.010(3)
C54 0.063(4) 0.025(3) 0.041(3) 0.007(3) 0.009(3) -0.003(3)
C55 0.047(3) 0.026(3) 0.021(3) 0.002(2) 0.002(2) -0.002(3)
C56 0.037(3) 0.022(3) 0.028(3) 0.004(2) 0.006(2) -0.005(2)
C57 0.056(4) 0.018(3) 0.031(3) 0.002(2) 0.000(3) -0.010(3)
C58 0.044(3) 0.026(3) 0.020(3) 0.005(2) 0.006(2) -0.002(2)
C59 0.053(4) 0.023(3) 0.033(3) 0.003(2) 0.001(3) -0.017(3)
C60 0.052(4) 0.020(3) 0.029(3) 0.000(2) 0.001(2) -0.003(3)
C61 0.054(4) 0.018(3) 0.034(3) -0.004(2) 0.005(3) -0.007(3)
C62 0.068(4) 0.025(3) 0.051(4) -0.005(3) 0.021(3) -0.014(3)
C63 0.057(4) 0.067(5) 0.042(4) 0.006(3) 0.011(3) 0.013(4)
C64 0.038(4) 0.116(7) 0.049(4) 0.021(5) 0.005(3) 0.027(4)
C65 0.055(5) 0.156(11) 0.081(7) -0.027(7) 0.020(5) -0.013(6)
C66 0.039(4) 0.116(8) 0.095(7) -0.022(6) 0.019(4) -0.028(5)
C67 0.052(4) 0.095(6) 0.042(4) -0.005(4) 0.010(3) -0.029(4)
C68 0.082(6) 0.087(6) 0.046(4) -0.022(4) 0.020(4) -0.035(5)

loop_
_atom_type_symbol
_atom_type_description
_atom_type_scat_dispersion_real
_atom_type_scat_dispersion_imag
_atom_type_scat_source
C C 0.0181 0.0091 'International Tables Vol C Tables 4.2.6.8 and 6.1.1.4'
H H 0.0000 0.0000 'International Tables Vol C Tables 4.2.6.8 and 6.1.1.4'
N N 0.0311 0.0180 'International Tables Vol C Tables 4.2.6.8 and 6.1.1.4'
O O 0.0492 0.0322 'International Tables Vol C Tables 4.2.6.8 and 6.1.1.4'
Cl Cl 0.3639 0.7018 'International Tables Vol C Tables 4.2.6.8 and 6.1.1.4'

loop_
_geom_angle_atom_site_label_1
_geom_angle_atom_site_label_2
_geom_angle_atom_site_label_3
_geom_angle
C49 O1 C48 114.3(6)
C50 O2 C51 124.5(13)
C50 O2 C51A 126(2)
C51 O2 C51A 14(2)
C53 O3 C52 114.3(10)
C53 O3 C52A 137.2(16)
C52 O3 C52A 49(2)
C55 O4 C54 116.3(5)
C58 O5 C61 117.3(4)
C62 O6 C63 113.8(5)
C64 O7 C65 119.8(7)
C67 O8 C66 112.4(6)
C1 N1 C5 119.8(5)
C1 N1 C36 121.7(5)
C5 N1 C36 118.2(5)
C9 N2 C8 121.5(5)
C9 N2 C11 119.2(4)
C8 N2 C11 119.0(5)
C23 N3 C19 120.7(5)
C23 N3 C18 119.3(5)
C19 N3 C18 119.8(5)
C26 N4 C27 120.6(5)
C26 N4 C29 119.8(4)
C27 N4 C29 119.4(4)
C37 N5 C47 119.6(8)
C37 N5 H5A 107.4
C47 N5 H5A 107.4
C37 N5 H5B 107.4
C47 N5 H5B 107.4
H5A N5 H5B 106.9
C68 N6 C42 114.1(7)
C68 N6 H6A 108.7
C42 N6 H6A 108.7
C68 N6 H6B 108.7
C42 N6 H6B 108.7
H6A N6 H6B 107.6
C2 C1 N1 121.3(5)
C2 C1 H1 119.3
N1 C1 H1 119.3
C1 C2 C3 122.4(6)
C1 C2 H2 118.8
C3 C2 H2 118.8
C2 C3 C4 115.3(5)
C2 C3 C6 124.3(5)
C4 C3 C6 120.4(4)
C5 C4 C3 120.8(5)
C5 C4 H4 119.6
C3 C4 H4 119.6
N1 C5 C4 120.0(5)
N1 C5 H5 120.0
C4 C5 H5 120.0
C10 C6 C7 117.7(5)
C10 C6 C3 122.9(5)
C7 C6 C3 119.3(4)
C6 C7 C8 119.5(4)
C6 C7 H7 120.2
C8 C7 H7 120.2
N2 C8 C7 119.5(5)
N2 C8 H8 120.3
C7 C8 H8 120.3
N2 C9 C10 119.7(5)
N2 C9 H9 120.2
C10 C9 H9 120.2
C6 C10 C9 122.0(5)
C6 C10 H10 119.0
C9 C10 H10 119.0
C12 C11 N2 108.5(4)
C12 C11 H11A 110.0
N2 C11 H11A 110.0
C12 C11 H11B 110.0
N2 C11 H11B 110.0
H11A C11 H11B 108.4
C17 C12 C13 118.8(5)
C17 C12 C11 121.2(5)
C13 C12 C11 119.7(5)
C14 C13 C12 120.3(5)
C14 C13 H13 119.9
C12 C13 H13 119.9
C13 C14 C15 121.1(5)
C13 C14 H14 119.4
C15 C14 H14 119.4
C14 C15 C16 118.9(5)
C14 C15 C18 120.9(5)
C16 C15 C18 119.9(5)
C17 C16 C15 120.1(5)
C17 C16 H16 120.0
C15 C16 H16 120.0
C16 C17 C12 120.8(5)
C16 C17 H17 119.6
C12 C17 H17 119.6
N3 C18 C15 109.3(4)
N3 C18 H18A 109.8
C15 C18 H18A 109.8
N3 C18 H18B 109.8
C15 C18 H18B 109.8
H18A C18 H18B 108.3
N3 C19 C20 120.6(5)
N3 C19 H19 119.7
C20 C19 H19 119.7
C19 C20 C21 121.0(5)
C19 C20 H20 119.5
C21 C20 H20 119.5
C20 C21 C22 116.4(5)
C20 C21 C24 122.0(5)
C22 C21 C24 121.4(5)
C23 C22 C21 119.0(5)
C23 C22 H22 120.5
C21 C22 H22 120.5
N3 C23 C22 122.1(5)
N3 C23 H23 119.0
C22 C23 H23 119.0
C25 C24 C28 118.4(5)
C25 C24 C21 120.1(5)
C28 C24 C21 121.5(5)
C26 C25 C24 119.2(5)
C26 C25 H25 120.4
C24 C25 H25 120.4
N4 C26 C25 121.3(5)
N4 C26 H26 119.3
C25 C26 H26 119.3
C28 C27 N4 119.8(5)
C28 C27 H27 120.1
N4 C27 H27 120.1
C27 C28 C24 120.4(5)
C27 C28 H28 119.8
C24 C28 H28 119.8
C30 C29 N4 107.9(4)
C30 C29 H29A 110.1
N4 C29 H29A 110.1
C30 C29 H29B 110.1
N4 C29 H29B 110.1
H29A C29 H29B 108.4
C35 C30 C31 118.6(6)
C35 C30 C29 122.1(5)
C31 C30 C29 119.2(5)
C32 C31 C30 120.5(5)
C32 C31 H31 119.7
C30 C31 H31 119.7
C31 C32 C33 120.8(5)
C31 C32 H32 119.6
C33 C32 H32 119.6
C32 C33 C34 117.4(6)
C32 C33 C36 120.1(5)
C34 C33 C36 122.1(5)
C35 C34 C33 121.3(5)
C35 C34 H34 119.4
C33 C34 H34 119.4
C34 C35 C30 121.1(5)
C34 C35 H35 119.5
C30 C35 H35 119.5
C33 C36 N1 109.6(4)
C33 C36 H36A 109.8
N1 C36 H36A 109.8
C33 C36 H36B 109.8
N1 C36 H36B 109.8
H36A C36 H36B 108.2
C38 C37 N5 119.7(8)
C38 C37 C46 120.4(8)
N5 C37 C46 119.9(9)
C37 C38 C39 120.0(8)
C37 C38 H38 120.0
C39 C38 H38 120.0
C38 C39 C40 121.5(9)
C38 C39 H39 119.2
C40 C39 H39 119.2
C39 C40 C41 118.5(8)
C39 C40 H40 120.8
C41 C40 H40 120.8
C46 C41 C40 120.0(8)
C46 C41 C42 117.2(9)
C40 C41 C42 122.6(8)
C43 C42 C41 123.5(8)
C43 C42 N6 121.8(8)
C41 C42 N6 114.6(8)
C42 C43 C44 118.2(9)
C42 C43 H43 120.9
C44 C43 H43 120.9
C45 C44 C43 121.2(10)
C45 C44 H44 119.4
C43 C44 H44 119.4
C44 C45 C46 120.9(9)
C44 C45 H45 119.5
C46 C45 H45 119.5
C41 C46 C45 118.7(8)
C41 C46 C37 119.4(9)
C45 C46 C37 121.7(8)
N5 C47 C48 109.5(9)
N5 C47 H47A 109.8
C48 C47 H47A 109.8
N5 C47 H47B 109.8
C48 C47 H47B 109.8
H47A C47 H47B 108.2
O1 C48 C47 110.8(6)
O1 C48 H48A 109.5
C47 C48 H48A 109.5
O1 C48 H48B 109.5
C47 C48 H48B 109.5
H48A C48 H48B 108.1
O1 C49 C50 113.6(8)
O1 C49 H49A 108.8
C50 C49 H49A 108.8
O1 C49 H49B 108.8
C50 C49 H49B 108.8
H49A C49 H49B 107.7
O2 C50 C49 120.4(10)
O2 C50 H50A 107.2
C49 C50 H50A 107.2
O2 C50 H50B 107.2
C49 C50 H50B 107.2
H50A C50 H50B 106.8
O2 C51 C52 110.5(17)
O2 C51 H51A 109.5
C52 C51 H51A 109.5
O2 C51 H51B 109.5
C52 C51 H51B 109.5
H51A C51 H51B 108.1
O3 C52 C51 110.5(18)
O3 C52 H52A 109.5
C51 C52 H52A 109.5
O3 C52 H52B 109.5
C51 C52 H52B 109.6
H52A C52 H52B 108.1
O2 C51A C52A 89.6(18)
O2 C51A H51C 113.7
C52A C51A H51C 113.7
O2 C51A H51D 113.7
C52A C51A H51D 113.7
H51C C51A H51D 111.0
O3 C52A C51A 124(3)
O3 C52A H52C 106.4
C51A C52A H52C 106.4
O3 C52A H52D 106.4
C51A C52A H52D 106.4
H52C C52A H52D 106.5
O3 C53 C54 115.8(7)
O3 C53 H53A 108.3
C54 C53 H53A 108.3
O3 C53 H53B 108.3
C54 C53 H53B 108.3
H53A C53 H53B 107.4
O4 C54 C53 106.6(5)
O4 C54 H54A 110.4
C53 C54 H54A 110.4
O4 C54 H54B 110.4
C53 C54 H54B 110.4
H54A C54 H54B 108.6
C60 C55 O4 124.8(5)
C60 C55 C56 120.0(6)
O4 C55 C56 115.2(5)
C57 C56 C55 120.8(5)
C57 C56 H56 119.6
C55 C56 H56 119.6
C56 C57 C58 119.5(5)
C56 C57 H57 120.3
C58 C57 H57 120.3
O5 C58 C57 125.0(5)
O5 C58 C59 116.7(5)
C57 C58 C59 118.2(6)
C60 C59 C58 121.7(5)
C60 C59 H59 119.1
C58 C59 H59 119.1
C55 C60 C59 119.8(5)
C55 C60 H60 120.1
C59 C60 H60 120.1
O5 C61 C62 108.0(5)
O5 C61 H61A 110.1
C62 C61 H61A 110.1
O5 C61 H61B 110.1
C62 C61 H61B 110.1
H61A C61 H61B 108.4
O6 C62 C61 115.8(5)
O6 C62 H62A 108.3
C61 C62 H62A 108.3
O6 C62 H62B 108.3
C61 C62 H62B 108.3
H62A C62 H62B 107.4
O6 C63 C64 106.9(7)
O6 C63 H63A 110.3
C64 C63 H63A 110.3
O6 C63 H63B 110.3
C64 C63 H63B 110.3
H63A C63 H63B 108.6
O7 C64 C63 110.6(6)
O7 C64 H64A 109.5
C63 C64 H64A 109.5
O7 C64 H64B 109.5
C63 C64 H64B 109.5
H64A C64 H64B 108.1
O7 C65 C66 112.2(8)
O7 C65 H65A 109.2
C66 C65 H65A 109.2
O7 C65 H65B 109.2
C66 C65 H65B 109.2
H65A C65 H65B 107.9
O8 C66 C65 112.4(8)
O8 C66 H66A 109.1
C65 C66 H66A 109.1
O8 C66 H66B 109.1
C65 C66 H66B 109.1
H66A C66 H66B 107.9
O8 C67 C68 107.0(6)
O8 C67 H67A 110.3
C68 C67 H67A 110.3
O8 C67 H67B 110.3
C68 C67 H67B 110.3
H67A C67 H67B 108.6
N6 C68 C67 110.5(8)
N6 C68 H68A 109.6
C67 C68 H68A 109.6
N6 C68 H68B 109.6
C67 C68 H68B 109.6
H68A C68 H68B 108.1

loop_
_geom_bond_atom_site_label_1
_geom_bond_atom_site_label_2
_geom_bond_distance
O1 C49 1.412(11)
O1 C48 1.421(10)
O2 C50 1.299(14)
O2 C51 1.400(10)
O2 C51A 1.403(10)
O3 C53 1.381(11)
O3 C52 1.392(10)
O3 C52A 1.393(10)
O4 C55 1.408(8)
O4 C54 1.452(7)
O5 C58 1.358(7)
O5 C61 1.452(7)
O6 C62 1.430(8)
O6 C63 1.432(9)
O7 C64 1.431(12)
O7 C65 1.439(12)
O8 C67 1.389(9)
O8 C66 1.395(11)
N1 C1 1.361(8)
N1 C5 1.365(7)
N1 C36 1.500(8)
N2 C9 1.348(7)
N2 C8 1.351(7)
N2 C11 1.523(7)
N3 C23 1.331(8)
N3 C19 1.353(8)
N3 C18 1.486(7)
N4 C26 1.359(7)
N4 C27 1.377(7)
N4 C29 1.512(7)
N5 C37 1.406(11)
N5 C47 1.488(11)
N5 H5A 0.9200
N5 H5B 0.9200
N6 C68 1.503(11)
N6 C42 1.525(11)
N6 H6A 0.9200
N6 H6B 0.9200
C1 C2 1.345(9)
C1 H1 0.9500
C2 C3 1.398(8)
C2 H2 0.9500
C3 C4 1.428(8)
C3 C6 1.482(7)
C4 C5 1.388(8)
C4 H4 0.9500
C5 H5 0.9500
C6 C10 1.365(8)
C6 C7 1.405(8)
C7 C8 1.407(8)
C7 H7 0.9500
C8 H8 0.9500
C9 C10 1.374(8)
C9 H9 0.9500
C10 H10 0.9500
C11 C12 1.490(8)
C11 H11A 0.9900
C11 H11B 0.9900
C12 C17 1.399(8)
C12 C13 1.415(8)
C13 C14 1.377(8)
C13 H13 0.9500
C14 C15 1.401(7)
C14 H14 0.9500
C15 C16 1.406(8)
C15 C18 1.502(8)
C16 C17 1.394(8)
C16 H16 0.9500
C17 H17 0.9500
C18 H18A 0.9900
C18 H18B 0.9900
C19 C20 1.377(9)
C19 H19 0.9500
C20 C21 1.404(8)
C20 H20 0.9500
C21 C22 1.441(8)
C21 C24 1.498(8)
C22 C23 1.382(8)
C22 H22 0.9500
C23 H23 0.9500
C24 C25 1.399(8)
C24 C28 1.421(7)
C25 C26 1.372(8)
C25 H25 0.9500
C26 H26 0.9500
C27 C28 1.359(8)
C27 H27 0.9500
C28 H28 0.9500
C29 C30 1.502(9)
C29 H29A 0.9900
C29 H29B 0.9900
C30 C35 1.388(8)
C30 C31 1.411(8)
C31 C32 1.384(9)
C31 H31 0.9500
C32 C33 1.409(8)
C32 H32 0.9500
C33 C34 1.423(8)
C33 C36 1.488(9)
C34 C35 1.365(9)
C34 H34 0.9500
C35 H35 0.9500
C36 H36A 0.9900
C36 H36B 0.9900
C37 C38 1.392(13)
C37 C46 1.429(12)
C38 C39 1.396(13)
C38 H38 0.9500
C39 C40 1.408(12)
C39 H39 0.9500
C40 C41 1.440(13)
C40 H40 0.9500
C41 C46 1.405(11)
C41 C42 1.446(12)
C42 C43 1.342(13)
C43 C44 1.395(13)
C43 H43 0.9500
C44 C45 1.383(13)
C44 H44 0.9500
C45 C46 1.413(13)
C45 H45 0.9500
C47 C48 1.510(13)
C47 H47A 0.9900
C47 H47B 0.9900
C48 H48A 0.9900
C48 H48B 0.9900
C49 C50 1.447(16)
C49 H49A 0.9900
C49 H49B 0.9900
C50 H50A 0.9900
C50 H50B 0.9900
C51 C52 1.496(10)
C51 H51A 0.9900
C51 H51B 0.9900
C52 H52A 0.9900
C52 H52B 0.9900
C51A C52A 1.502(10)
C51A H51C 0.9900
C51A H51D 0.9900
C52A H52C 0.9900
C52A H52D 0.9900
C53 C54 1.502(11)
C53 H53A 0.9900
C53 H53B 0.9900
C54 H54A 0.9900
C54 H54B 0.9900
C55 C60 1.376(8)
C55 C56 1.420(8)
C56 C57 1.385(9)
C56 H56 0.9500
C57 C58 1.415(8)
C57 H57 0.9500
C58 C59 1.422(8)
C59 C60 1.378(9)
C59 H59 0.9500
C60 H60 0.9500
C61 C62 1.491(10)
C61 H61A 0.9900
C61 H61B 0.9900
C62 H62A 0.9900
C62 H62B 0.9900
C63 C64 1.479(12)
C63 H63A 0.9900
C63 H63B 0.9900
C64 H64A 0.9900
C64 H64B 0.9900
C65 C66 1.442(14)
C65 H65A 0.9900
C65 H65B 0.9900
C66 H66A 0.9900
C66 H66B 0.9900
C67 C68 1.553(13)
C67 H67A 0.9900
C67 H67B 0.9900
C68 H68A 0.9900
C68 H68B 0.9900

loop_
_geom_torsion_atom_site_label_1
_geom_torsion_atom_site_label_2
_geom_torsion_atom_site_label_3
_geom_torsion_atom_site_label_4
_geom_torsion
C5 N1 C1 C2 2.3(9)
C36 N1 C1 C2 -171.5(6)
N1 C1 C2 C3 2.7(10)
C1 C2 C3 C4 -6.1(9)
C1 C2 C3 C6 172.2(6)
C2 C3 C4 C5 5.0(8)
C6 C3 C4 C5 -173.3(5)
C1 N1 C5 C4 -3.3(8)
C36 N1 C5 C4 170.7(5)
C3 C4 C5 N1 -0.5(8)
C2 C3 C6 C10 174.1(5)
C4 C3 C6 C10 -7.7(8)
C2 C3 C6 C7 -8.5(8)
C4 C3 C6 C7 169.7(5)
C10 C6 C7 C8 3.5(7)
C3 C6 C7 C8 -174.0(5)
C9 N2 C8 C7 -1.2(8)
C11 N2 C8 C7 172.7(5)
C6 C7 C8 N2 -1.7(7)
C8 N2 C9 C10 2.0(8)
C11 N2 C9 C10 -171.8(5)
C7 C6 C10 C9 -2.7(8)
C3 C6 C10 C9 174.7(5)
N2 C9 C10 C6 0.0(8)
C9 N2 C11 C12 84.0(6)
C8 N2 C11 C12 -90.0(6)
N2 C11 C12 C17 -86.0(6)
N2 C11 C12 C13 88.1(6)
C17 C12 C13 C14 2.3(7)
C11 C12 C13 C14 -171.9(5)
C12 C13 C14 C15 -0.7(7)
C13 C14 C15 C16 -1.1(7)
C13 C14 C15 C18 173.2(5)
C14 C15 C16 C17 1.2(8)
C18 C15 C16 C17 -173.2(5)
C15 C16 C17 C12 0.5(8)
C13 C12 C17 C16 -2.3(8)
C11 C12 C17 C16 171.9(5)
C23 N3 C18 C15 -93.0(6)
C19 N3 C18 C15 82.1(6)
C14 C15 C18 N3 -84.1(6)
C16 C15 C18 N3 90.2(6)
C23 N3 C19 C20 5.4(9)
C18 N3 C19 C20 -169.6(5)
N3 C19 C20 C21 -4.1(9)
C19 C20 C21 C22 0.9(8)
C19 C20 C21 C24 175.4(5)
C20 C21 C22 C23 1.0(8)
C24 C21 C22 C23 -173.6(5)
C19 N3 C23 C22 -3.5(8)
C18 N3 C23 C22 171.6(5)
C21 C22 C23 N3 0.3(8)
C20 C21 C24 C25 9.0(8)
C22 C21 C24 C25 -176.8(5)
C20 C21 C24 C28 -168.6(5)
C22 C21 C24 C28 5.6(8)
C28 C24 C25 C26 3.8(8)
C21 C24 C25 C26 -173.9(5)
C27 N4 C26 C25 -4.8(8)
C29 N4 C26 C25 170.7(5)
C24 C25 C26 N4 0.2(8)
C26 N4 C27 C28 5.3(8)
C29 N4 C27 C28 -170.2(5)
N4 C27 C28 C24 -1.2(8)
C25 C24 C28 C27 -3.3(8)
C21 C24 C28 C27 174.3(5)
C26 N4 C29 C30 -92.2(6)
C27 N4 C29 C30 83.4(6)
N4 C29 C30 C35 92.2(6)
N4 C29 C30 C31 -86.6(6)
C35 C30 C31 C32 -4.0(8)
C29 C30 C31 C32 174.8(5)
C30 C31 C32 C33 1.4(8)
C31 C32 C33 C34 -0.4(8)
C31 C32 C33 C36 -172.5(5)
C32 C33 C34 C35 2.1(8)
C36 C33 C34 C35 174.0(5)
C33 C34 C35 C30 -4.8(9)
C31 C30 C35 C34 5.7(9)
C29 C30 C35 C34 -173.1(5)
C32 C33 C36 N1 87.5(6)
C34 C33 C36 N1 -84.2(6)
C1 N1 C36 C33 92.2(6)
C5 N1 C36 C33 -81.7(6)
C47 N5 C37 C38 -0.9(9)
C47 N5 C37 C46 177.7(6)
N5 C37 C38 C39 -179.3(6)
C46 C37 C38 C39 2.2(10)
C37 C38 C39 C40 -0.6(11)
C38 C39 C40 C41 0.6(10)
C39 C40 C41 C46 -2.3(10)
C39 C40 C41 C42 -178.4(6)
C46 C41 C42 C43 3.3(10)
C40 C41 C42 C43 179.6(7)
C46 C41 C42 N6 -179.2(5)
C40 C41 C42 N6 -3.0(9)
C68 N6 C42 C43 -4.1(9)
C68 N6 C42 C41 178.4(6)
C41 C42 C43 C44 -2.7(12)
N6 C42 C43 C44 -180.0(7)
C42 C43 C44 C45 3.3(13)
C43 C44 C45 C46 -4.6(13)
C40 C41 C46 C45 179.3(6)
C42 C41 C46 C45 -4.3(9)
C40 C41 C46 C37 3.8(9)
C42 C41 C46 C37 -179.8(6)
C44 C45 C46 C41 5.1(11)
C44 C45 C46 C37 -179.5(7)
C38 C37 C46 C41 -3.8(10)
N5 C37 C46 C41 177.6(6)
C38 C37 C46 C45 -179.2(7)
N5 C37 C46 C45 2.3(10)
C37 N5 C47 C48 -178.1(6)
C49 O1 C48 C47 -179.9(9)
N5 C47 C48 O1 71.0(10)
C48 O1 C49 C50 179.7(11)
C51 O2 C50 C49 -120(2)
C51A O2 C50 C49 -103(2)
O1 C49 C50 O2 -45(2)
C50 O2 C51 C52 -169.3(17)
C51A O2 C51 C52 91(11)
C53 O3 C52 C51 161.3(12)
C52A O3 C52 C51 28.8(19)
O2 C51 C52 O3 56(2)
C50 O2 C51A C52A -120(3)
C51 O2 C51A C52A -29(9)
C53 O3 C52A C51A -124(2)
C52 O3 C52A C51A -42(3)
O2 C51A C52A O3 -75(4)
C52 O3 C53 C54 87.9(10)
C52A O3 C53 C54 143(3)
C55 O4 C54 C53 175.4(5)
O3 C53 C54 O4 63.7(8)
C54 O4 C55 C60 -2.2(8)
C54 O4 C55 C56 179.5(5)
C60 C55 C56 C57 1.2(8)
O4 C55 C56 C57 179.6(5)
C55 C56 C57 C58 -3.1(8)
C61 O5 C58 C57 2.6(7)
C61 O5 C58 C59 179.9(5)
C56 C57 C58 O5 -179.1(5)
C56 C57 C58 C59 3.6(8)
O5 C58 C59 C60 -179.9(5)
C57 C58 C59 C60 -2.4(8)
O4 C55 C60 C59 -178.1(5)
C56 C55 C60 C59 0.1(8)
C58 C59 C60 C55 0.5(8)
C58 O5 C61 C62 174.2(5)
C63 O6 C62 C61 69.4(7)
O5 C61 C62 O6 63.0(7)
C62 O6 C63 C64 169.1(6)
C65 O7 C64 C63 -164.8(8)
O6 C63 C64 O7 66.1(8)
C64 O7 C65 C66 -109.8(11)
C67 O8 C66 C65 -175.4(9)
O7 C65 C66 O8 -52.9(14)
C66 O8 C67 C68 -175.0(8)
C42 N6 C68 C67 -169.3(6)
O8 C67 C68 N6 80.0(8)

loop_
_platon_squeeze_void_nr
_platon_squeeze_void_average_x
_platon_squeeze_void_average_y
_platon_squeeze_void_average_z
_platon_squeeze_void_volume
_platon_squeeze_void_count_electrons
_platon_squeeze_void_content
1 0.000 0.494 0.000 377 123 ' '
2 0.500 0.000 0.000 180 61 ' '
3 0.530 0.644 0.116 5 1 ' '
4 0.713 0.792 0.139 14 3 ' '
5 0.661 0.891 0.202 11 13 ' '
6 0.000 0.000 0.500 377 123 ' '
7 0.339 0.390 0.298 11 12 ' '
8 0.287 0.291 0.362 14 2 ' '
9 0.472 0.167 0.389 7 2 ' '
10 0.500 0.504 0.501 177 59 ' '
11 0.530 0.856 0.616 6 1 ' '
12 0.713 0.708 0.639 14 3 ' '
13 0.661 0.609 0.702 11 15 ' '
14 0.339 0.109 0.798 11 13 ' '
15 0.287 0.209 0.862 14 2 ' '
16 0.470 0.356 0.884 5 0 ' '
